data_7104986
loop_
_publ_author_name
'Takamizawa, Satoshi'
'Takasaki, Yuichi'
'Miyake, Ryosuke'

_publ_section_title
;
 Host-guest transformational correlations for a gas inclusion
 co-crystal on changing gas pressure and temperature.
;
_journal_issue 43
_journal_name_full 'Chemical communications (Cambridge, England)'
_journal_page_first 6625
_journal_page_last 6627
_journal_paper_doi 10.1039/b914922h
_journal_year 2009
_chemical_formula_moiety 'C32 H24 Cu2 N2 O8, 2.89 (C O2)'
_chemical_formula_sum 'C34.61 H24 Cu2 N2 O13.22'
_chemical_formula_weight 806.58
_chemical_name_systematic
;
?
;
_space_group_IT_number 2
_symmetry_cell_setting triclinic
_symmetry_space_group_name_Hall '-P 1'
_symmetry_space_group_name_H-M 'P -1'
_atom_sites_solution_hydrogens geom
_atom_sites_solution_primary direct
_atom_sites_solution_secondary difmap
_audit_creation_method SHELXL-97
_cell_angle_alpha 71.390(4)
_cell_angle_beta 65.922(4)
_cell_angle_gamma 63.111(4)
_cell_formula_units_Z 1
_cell_length_a 9.6874(19)
_cell_length_b 10.4009(19)
_cell_length_c 10.899(2)
_cell_measurement_reflns_used 891
_cell_measurement_temperature 273
_cell_measurement_theta_max 21.16
_cell_measurement_theta_min 2.23
_cell_volume 881.9(3)
_computing_cell_refinement 'Bruker SMART'
_computing_data_collection 'Bruker SMART'
_computing_data_reduction 'Bruker SAINT'
_computing_molecular_graphics 'Bruker SHELXTL'
_computing_publication_material 'Bruker SHELXTL'
_computing_structure_refinement 'SHELXL-97 (Sheldrick, 1997)'
_computing_structure_solution 'SHELXS-97 (Sheldrick, 1990)'
_diffrn_ambient_temperature 273
_diffrn_detector_area_resol_mean 8.366
_diffrn_measured_fraction_theta_full 0.996
_diffrn_measured_fraction_theta_max 0.996
_diffrn_measurement_device_type 'CCD area detector'
_diffrn_measurement_method 'phi and omega scans'
_diffrn_radiation_monochromator graphite
_diffrn_radiation_source 'fine-focus sealed tube'
_diffrn_radiation_type MoK\a
_diffrn_radiation_wavelength 0.71073
_diffrn_reflns_av_R_equivalents 0.0385
_diffrn_reflns_av_sigmaI/netI 0.0946
_diffrn_reflns_limit_h_max 12
_diffrn_reflns_limit_h_min -12
_diffrn_reflns_limit_k_max 7
_diffrn_reflns_limit_k_min -12
_diffrn_reflns_limit_l_max 13
_diffrn_reflns_limit_l_min -13
_diffrn_reflns_number 5634
_diffrn_reflns_theta_full 26.37
_diffrn_reflns_theta_max 26.37
_diffrn_reflns_theta_min 2.08
_exptl_absorpt_coefficient_mu 1.275
_exptl_absorpt_correction_T_max 0.9390
_exptl_absorpt_correction_T_min 0.7011
_exptl_absorpt_correction_type empirical
_exptl_absorpt_process_details
;
SADABS; sheldrick, 1996
;
_exptl_crystal_colour blue
_exptl_crystal_density_diffrn 1.519
_exptl_crystal_density_method 'not measured'
_exptl_crystal_description plate
_exptl_crystal_F_000 410
_exptl_crystal_size_max 0.30
_exptl_crystal_size_mid 0.30
_exptl_crystal_size_min 0.05
_refine_diff_density_max 0.953
_refine_diff_density_min -0.776
_refine_diff_density_rms 0.181
_refine_ls_extinction_method none
_refine_ls_goodness_of_fit_ref 1.018
_refine_ls_hydrogen_treatment constr
_refine_ls_matrix_type full
_refine_ls_number_parameters 247
_refine_ls_number_reflns 3585
_refine_ls_number_restraints 96
_refine_ls_restrained_S_all 1.017
_refine_ls_R_factor_all 0.1185
_refine_ls_R_factor_gt 0.0659
_refine_ls_shift/su_max 0.000
_refine_ls_shift/su_mean 0.000
_refine_ls_structure_factor_coef Fsqd
_refine_ls_weighting_details 'calc w=1/[\s^2^(Fo^2^)+(0.1017P)^2^+0.0000P] where P=(Fo^2^+2Fc^2^)/3'
_refine_ls_weighting_scheme calc
_refine_ls_wR_factor_gt 0.1558
_refine_ls_wR_factor_ref 0.1922
_reflns_number_gt 2222
_reflns_number_total 3585
_reflns_threshold_expression >2sigma(I)
_cod_data_source_file b914922h.txt
_cod_data_source_block 81114t3_1b_293K
_cod_depositor_comments
;
The following automatic conversions were performed:
'_symmetry_cell_setting' value 'Triclinic' changed to 'triclinic'
according to '/home/saulius/struct/CIF-dictionaries/cif_core.dic'
dictionary named 'cif_core.dic' version 2.4.1 from 2010-06-29.

Automatic conversion script
Id: cif_fix_enum 1527 2010-12-29 10:47:43Z saulius 
;
_cod_original_sg_symbol_H-M P-1
_cod_database_code 7104986

loop_
_symmetry_equiv_pos_as_xyz
'x, y, z'
'-x, -y, -z'

loop_
_atom_site_label
_atom_site_type_symbol
_atom_site_fract_x
_atom_site_fract_y
_atom_site_fract_z
_atom_site_U_iso_or_equiv
_atom_site_adp_type
_atom_site_occupancy
_atom_site_symmetry_multiplicity
_atom_site_calc_flag
_atom_site_refinement_flags
_atom_site_disorder_assembly
_atom_site_disorder_group
O2SB O 0.555(7) 0.545(6) 1.040(5) 0.231(13) Uani 0.271(15) 1 d PDU A 1
C1SB C 0.637(10) 0.613(10) 0.979(7) 0.221(12) Uani 0.271(15) 1 d PDU A 1
O1SB O 0.736(7) 0.658(5) 0.901(4) 0.219(15) Uani 0.271(15) 1 d PDU A 1
C1SA C 0.622(6) 0.609(5) 0.982(3) 0.224(11) Uani 0.57(2) 1 d PDU B 2
O2SA O 0.632(3) 0.569(2) 1.0912(19) 0.203(11) Uani 0.57(2) 1 d PDU B 2
O1SA O 0.587(3) 0.620(2) 0.8876(19) 0.217(12) Uani 0.57(2) 1 d PDU B 2
O3S O 0.513(2) 0.8950(16) 0.9853(14) 0.239(10) Uani 0.93(3) 1 d PU . .
C2S C 0.5000 1.0000 1.0000 0.221(13) Uani 0.93(3) 2 d SPU . .
C8 C 1.0397(7) 0.6297(7) 0.2546(7) 0.0477(15) Uani 1 1 d . . .
C9 C 1.0603(6) 0.7061(5) 0.1106(4) 0.0552(17) Uani 1 1 d G . .
C14 C 0.9734(6) 0.7035(6) 0.0373(6) 0.081(2) Uani 1 1 d G . .
H14 H 0.9018 0.6543 0.0780 0.097 Uiso 1 1 calc R . .
C13 C 0.9935(8) 0.7745(7) -0.0970(5) 0.104(3) Uani 1 1 d G . .
H13 H 0.9354 0.7728 -0.1461 0.125 Uiso 1 1 calc R . .
C12 C 1.1005(8) 0.8480(7) -0.1579(4) 0.099(3) Uani 1 1 d G . .
H12 H 1.1140 0.8955 -0.2477 0.119 Uiso 1 1 calc R . .
C11 C 1.1875(7) 0.8506(6) -0.0845(6) 0.097(3) Uani 1 1 d G . .
H11 H 1.2591 0.8998 -0.1253 0.117 Uiso 1 1 calc R . .
C10 C 1.1674(6) 0.7796(6) 0.0497(5) 0.073(2) Uani 1 1 d G . .
H10 H 1.2255 0.7813 0.0988 0.087 Uiso 1 1 calc R . .
C1 C 0.8342(7) 0.7487(7) 0.5763(6) 0.0424(14) Uani 1 1 d . . .
C2 C 0.7343(5) 0.8957(4) 0.6157(4) 0.0452(15) Uani 1 1 d G . .
C7 C 0.8087(5) 0.9768(5) 0.6267(5) 0.0549(17) Uani 1 1 d G . .
H7 H 0.9209 0.9389 0.6095 0.066 Uiso 1 1 calc R . .
C6 C 0.7155(7) 1.1147(5) 0.6633(5) 0.074(2) Uani 1 1 d G . .
H6 H 0.7653 1.1690 0.6707 0.089 Uiso 1 1 calc R . .
C5 C 0.5478(7) 1.1715(4) 0.6890(5) 0.077(2) Uani 1 1 d G . .
H5 H 0.4854 1.2637 0.7135 0.093 Uiso 1 1 calc R . .
C4 C 0.4734(4) 1.0903(5) 0.6780(5) 0.075(2) Uani 1 1 d G . .
H4 H 0.3612 1.1283 0.6951 0.090 Uiso 1 1 calc R . .
C3 C 0.5666(5) 0.9524(5) 0.6413(5) 0.0612(19) Uani 1 1 d G . .
H3 H 0.5168 0.8981 0.6340 0.073 Uiso 1 1 calc R . .
C15 C 0.6402(6) 0.4359(7) 0.4118(6) 0.0428(15) Uani 1 1 d . . .
H15 H 0.7371 0.3894 0.3485 0.051 Uiso 1 1 calc R . .
C16 C 0.5027(7) 0.5558(6) 0.5916(6) 0.0401(14) Uani 1 1 d . . .
H16 H 0.5001 0.5958 0.6580 0.048 Uiso 1 1 calc R . .
Cu1 Cu 0.87082(8) 0.48953(8) 0.50226(8) 0.0395(3) Uani 1 1 d . . .
N1 N 0.6453(5) 0.4928(5) 0.5035(5) 0.0374(11) Uani 1 1 d . . .
O4 O 0.9224(5) 0.5872(5) 0.3113(4) 0.0570(12) Uani 1 1 d . . .
O3 O 1.1411(5) 0.6108(5) 0.3092(4) 0.0520(11) Uani 1 1 d . . .
O2 O 0.9849(5) 0.6994(5) 0.5594(5) 0.0521(12) Uani 1 1 d . . .
O1 O 0.7637(5) 0.6800(5) 0.5626(5) 0.0495(11) Uani 1 1 d . . .

loop_
_atom_site_aniso_label
_atom_site_aniso_U_11
_atom_site_aniso_U_22
_atom_site_aniso_U_33
_atom_site_aniso_U_23
_atom_site_aniso_U_13
_atom_site_aniso_U_12
O2SB 0.29(2) 0.145(15) 0.139(16) -0.039(14) -0.048(16) 0.014(13)
C1SB 0.29(2) 0.144(13) 0.129(16) -0.039(13) -0.047(16) 0.001(12)
O1SB 0.29(2) 0.142(18) 0.136(19) -0.025(16) -0.05(2) -0.018(17)
C1SA 0.29(2) 0.145(13) 0.129(15) -0.037(13) -0.045(16) 0.003(12)
O2SA 0.29(2) 0.132(13) 0.134(15) -0.050(12) -0.066(14) -0.015(11)
O1SA 0.28(2) 0.146(13) 0.116(14) -0.051(12) -0.051(14) 0.020(12)
O3S 0.283(12) 0.242(12) 0.188(11) -0.026(7) -0.070(7) -0.104(8)
C2S 0.249(15) 0.216(16) 0.192(14) -0.034(9) -0.066(9) -0.085(9)
C8 0.043(3) 0.045(4) 0.048(4) -0.008(3) -0.011(3) -0.011(3)
C9 0.053(4) 0.054(4) 0.050(4) -0.003(3) -0.018(3) -0.016(3)
C14 0.079(6) 0.107(7) 0.061(6) 0.009(5) -0.035(5) -0.041(5)
C13 0.108(8) 0.137(10) 0.061(6) 0.008(6) -0.041(6) -0.043(7)
C12 0.105(8) 0.113(8) 0.059(6) 0.006(5) -0.027(6) -0.034(6)
C11 0.117(8) 0.099(8) 0.068(7) 0.010(5) -0.016(6) -0.062(6)
C10 0.077(5) 0.077(6) 0.063(6) -0.002(4) -0.017(4) -0.038(4)
C1 0.041(3) 0.048(4) 0.046(4) -0.003(3) -0.021(3) -0.021(3)
C2 0.052(4) 0.045(4) 0.042(4) 0.002(3) -0.021(3) -0.021(3)
C7 0.067(4) 0.038(4) 0.062(5) -0.003(3) -0.024(4) -0.023(3)
C6 0.115(7) 0.053(5) 0.069(6) 0.001(4) -0.038(5) -0.042(5)
C5 0.109(7) 0.039(5) 0.070(6) -0.006(4) -0.025(5) -0.019(5)
C4 0.064(5) 0.057(5) 0.068(6) -0.010(4) -0.014(4) 0.001(4)
C3 0.052(4) 0.060(5) 0.064(5) -0.007(4) -0.020(4) -0.015(3)
C15 0.027(3) 0.060(4) 0.048(4) -0.025(3) -0.007(3) -0.015(3)
C16 0.039(3) 0.047(4) 0.044(4) -0.011(3) -0.015(3) -0.021(3)
Cu1 0.0244(3) 0.0487(5) 0.0549(5) -0.0072(3) -0.0186(3) -0.0169(3)
N1 0.025(2) 0.045(3) 0.048(3) -0.011(2) -0.013(2) -0.015(2)
O4 0.041(2) 0.082(3) 0.051(3) 0.003(2) -0.021(2) -0.029(2)
O3 0.044(2) 0.063(3) 0.054(3) 0.000(2) -0.022(2) -0.025(2)
O2 0.036(2) 0.053(3) 0.078(3) -0.019(2) -0.022(2) -0.0160(19)
O1 0.033(2) 0.047(3) 0.077(3) -0.014(2) -0.023(2) -0.0143(18)

loop_
_atom_type_symbol
_atom_type_description
_atom_type_scat_dispersion_real
_atom_type_scat_dispersion_imag
_atom_type_scat_source
C C 0.0033 0.0016 'International Tables Vol C Tables 4.2.6.8 and 6.1.1.4'
H H 0.0000 0.0000 'International Tables Vol C Tables 4.2.6.8 and 6.1.1.4'
N N 0.0061 0.0033 'International Tables Vol C Tables 4.2.6.8 and 6.1.1.4'
O O 0.0106 0.0060 'International Tables Vol C Tables 4.2.6.8 and 6.1.1.4'
Cu Cu 0.3201 1.2651 'International Tables Vol C Tables 4.2.6.8 and 6.1.1.4'

loop_
_geom_angle_atom_site_label_1
_geom_angle_atom_site_label_2
_geom_angle_atom_site_label_3
_geom_angle
_geom_angle_site_symmetry_1
_geom_angle_site_symmetry_3
_geom_angle_publ_flag
O1SB C1SB O2SB 166(6) . . ?
O1SA C1SA O2SA 159(4) . . ?
O3S C2S O3S 180.0(14) . 2_677 ?
O4 C8 O3 125.1(6) . . ?
O4 C8 C9 116.6(5) . . ?
O3 C8 C9 118.3(5) . . ?
C14 C9 C10 120.0 . . ?
C14 C9 C8 120.3(4) . . ?
C10 C9 C8 119.7(4) . . ?
C13 C14 C9 120.0 . . ?
C12 C13 C14 120.0 . . ?
C13 C12 C11 120.0 . . ?
C10 C11 C12 120.0 . . ?
C11 C10 C9 120.0 . . ?
O1 C1 O2 123.9(6) . . ?
O1 C1 C2 118.3(5) . . ?
O2 C1 C2 117.9(5) . . ?
C7 C2 C3 120.0 . . ?
C7 C2 C1 119.8(3) . . ?
C3 C2 C1 120.2(3) . . ?
C6 C7 C2 120.0 . . ?
C7 C6 C5 120.0 . . ?
C4 C5 C6 120.0 . . ?
C5 C4 C3 120.0 . . ?
C4 C3 C2 120.0 . . ?
N1 C15 C16 122.0(5) . 2_666 ?
N1 C16 C15 122.4(5) . 2_666 ?
O1 Cu1 O2 169.41(14) . 2_766 ?
O1 Cu1 O3 90.45(19) . 2_766 ?
O2 Cu1 O3 88.66(19) 2_766 2_766 ?
O1 Cu1 O4 89.9(2) . . ?
O2 Cu1 O4 89.1(2) 2_766 . ?
O3 Cu1 O4 169.43(15) 2_766 . ?
O1 Cu1 N1 92.79(16) . . ?
O2 Cu1 N1 97.79(16) 2_766 . ?
O3 Cu1 N1 97.28(17) 2_766 . ?
O4 Cu1 N1 93.26(17) . . ?
O1 Cu1 Cu1 82.65(11) . 2_766 ?
O2 Cu1 Cu1 86.76(11) 2_766 2_766 ?
O3 Cu1 Cu1 84.95(12) 2_766 2_766 ?
O4 Cu1 Cu1 84.62(12) . 2_766 ?
N1 Cu1 Cu1 174.96(13) . 2_766 ?
C16 N1 C15 115.6(4) . . ?
C16 N1 Cu1 122.3(4) . . ?
C15 N1 Cu1 122.0(4) . . ?
C8 O4 Cu1 122.8(4) . . ?
C8 O3 Cu1 122.4(4) . 2_766 ?
C1 O2 Cu1 120.9(4) . 2_766 ?
C1 O1 Cu1 125.8(4) . . ?

loop_
_geom_bond_atom_site_label_1
_geom_bond_atom_site_label_2
_geom_bond_distance
_geom_bond_site_symmetry_2
_geom_bond_publ_flag
O2SB C1SB 1.158(7) . ?
C1SB O1SB 1.157(7) . ?
C1SA O1SA 1.161(7) . ?
C1SA O2SA 1.161(7) . ?
O3S C2S 1.098(15) . ?
C2S O3S 1.098(15) 2_677 ?
C8 O4 1.255(7) . ?
C8 O3 1.259(7) . ?
C8 C9 1.492(7) . ?
C9 C14 1.3900 . ?
C9 C10 1.3900 . ?
C14 C13 1.3900 . ?
C13 C12 1.3900 . ?
C12 C11 1.3900 . ?
C11 C10 1.3900 . ?
C1 O1 1.261(6) . ?
C1 O2 1.262(6) . ?
C1 C2 1.483(7) . ?
C2 C7 1.3900 . ?
C2 C3 1.3900 . ?
C7 C6 1.3900 . ?
C6 C5 1.3900 . ?
C5 C4 1.3900 . ?
C4 C3 1.3900 . ?
C15 N1 1.341(6) . ?
C15 C16 1.362(7) 2_666 ?
C16 N1 1.327(7) . ?
C16 C15 1.362(7) 2_666 ?
Cu1 O1 1.962(4) . ?
Cu1 O2 1.964(4) 2_766 ?
Cu1 O3 1.967(4) 2_766 ?
Cu1 O4 1.968(4) . ?
Cu1 N1 2.164(4) . ?
Cu1 Cu1 2.5884(12) 2_766 ?
O3 Cu1 1.967(4) 2_766 ?
O2 Cu1 1.964(4) 2_766 ?

loop_
_geom_torsion_atom_site_label_1
_geom_torsion_atom_site_label_2
_geom_torsion_atom_site_label_3
_geom_torsion_atom_site_label_4
_geom_torsion
_geom_torsion_site_symmetry_1
_geom_torsion_site_symmetry_2
_geom_torsion_site_symmetry_3
_geom_torsion_site_symmetry_4
_geom_torsion_publ_flag
O4 C8 C9 C14 -12.1(7) . . . . ?
O3 C8 C9 C14 166.9(4) . . . . ?
O4 C8 C9 C10 168.1(5) . . . . ?
O3 C8 C9 C10 -12.9(7) . . . . ?
C10 C9 C14 C13 0.0 . . . . ?
C8 C9 C14 C13 -179.8(5) . . . . ?
C9 C14 C13 C12 0.0 . . . . ?
C14 C13 C12 C11 0.0 . . . . ?
C13 C12 C11 C10 0.0 . . . . ?
C12 C11 C10 C9 0.0 . . . . ?
C14 C9 C10 C11 0.0 . . . . ?
C8 C9 C10 C11 179.8(5) . . . . ?
O1 C1 C2 C7 -177.6(4) . . . . ?
O2 C1 C2 C7 2.9(7) . . . . ?
O1 C1 C2 C3 2.3(7) . . . . ?
O2 C1 C2 C3 -177.2(4) . . . . ?
C3 C2 C7 C6 0.0 . . . . ?
C1 C2 C7 C6 179.9(4) . . . . ?
C2 C7 C6 C5 0.0 . . . . ?
C7 C6 C5 C4 0.0 . . . . ?
C6 C5 C4 C3 0.0 . . . . ?
C5 C4 C3 C2 0.0 . . . . ?
C7 C2 C3 C4 0.0 . . . . ?
C1 C2 C3 C4 -179.9(4) . . . . ?
C15 C16 N1 C15 -0.8(10) 2_666 . . . ?
C15 C16 N1 Cu1 176.7(4) 2_666 . . . ?
C16 C15 N1 C16 0.8(10) 2_666 . . . ?
C16 C15 N1 Cu1 -176.8(4) 2_666 . . . ?
O1 Cu1 N1 C16 -32.5(5) . . . . ?
O2 Cu1 N1 C16 148.0(5) 2_766 . . . ?
O3 Cu1 N1 C16 58.3(5) 2_766 . . . ?
O4 Cu1 N1 C16 -122.5(5) . . . . ?
Cu1 Cu1 N1 C16 -57.6(18) 2_766 . . . ?
O1 Cu1 N1 C15 144.9(5) . . . . ?
O2 Cu1 N1 C15 -34.6(5) 2_766 . . . ?
O3 Cu1 N1 C15 -124.3(5) 2_766 . . . ?
O4 Cu1 N1 C15 54.9(5) . . . . ?
Cu1 Cu1 N1 C15 119.8(14) 2_766 . . . ?
O3 C8 O4 Cu1 2.9(9) . . . . ?
C9 C8 O4 Cu1 -178.2(4) . . . . ?
O1 Cu1 O4 C8 79.8(5) . . . . ?
O2 Cu1 O4 C8 -89.7(5) 2_766 . . . ?
O3 Cu1 O4 C8 -12.1(13) 2_766 . . . ?
N1 Cu1 O4 C8 172.6(5) . . . . ?
Cu1 Cu1 O4 C8 -2.9(5) 2_766 . . . ?
O4 C8 O3 Cu1 -0.6(9) . . . 2_766 ?
C9 C8 O3 Cu1 -179.5(4) . . . 2_766 ?
O1 C1 O2 Cu1 3.8(9) . . . 2_766 ?
C2 C1 O2 Cu1 -176.7(3) . . . 2_766 ?
O2 C1 O1 Cu1 -3.9(9) . . . . ?
C2 C1 O1 Cu1 176.6(3) . . . . ?
O2 Cu1 O1 C1 1.5(13) 2_766 . . . ?
O3 Cu1 O1 C1 86.6(5) 2_766 . . . ?
O4 Cu1 O1 C1 -82.8(5) . . . . ?
N1 Cu1 O1 C1 -176.1(5) . . . . ?
Cu1 Cu1 O1 C1 1.8(5) 2_766 . . . ?
